data_7119894
loop_
_publ_author_name
'Karak, Suvendu'
'Kumar, Sushil'
'Bera, Saibal'
'D\'iaz, David D\'iaz'
'Banerjee, Subhrashis'
'Vanka, Kumar'
'Banerjee, Rahul'

_publ_section_title
;
 Interplaying anions in a supramolecular metallohydrogel to form metal
 organic frameworks.
;
_journal_issue 26
_journal_name_full 'Chemical communications (Cambridge, England)'
_journal_page_first 3705
_journal_page_last 3708
_journal_paper_doi 10.1039/c7cc00539c
_journal_volume 53
_journal_year 2017
_chemical_formula_moiety 'C12 H17 Cl N2 O3 Zn'
_chemical_formula_sum 'C12 H17 Cl N2 O3 Zn'
_chemical_formula_weight 338.10
_space_group_crystal_system orthorhombic
_space_group_IT_number 19
_space_group_name_Hall 'P 2ac 2ab'
_space_group_name_H-M_alt 'P 21 21 21'
_symmetry_space_group_name_Hall 'P 2ac 2ab'
_symmetry_space_group_name_H-M 'P 21 21 21'
_atom_sites_solution_hydrogens mixed
_audit_creation_method SHELXL-2016/4
_audit_update_record
;
2017-01-20 deposited with the CCDC.
2017-03-15 downloaded from the CCDC.
;
_cell_angle_alpha 90
_cell_angle_beta 90
_cell_angle_gamma 90
_cell_formula_units_Z 4
_cell_length_a 6.2031(2)
_cell_length_b 13.9957(6)
_cell_length_c 16.9125(6)
_cell_measurement_reflns_used 2306
_cell_measurement_temperature 293(2)
_cell_measurement_theta_max 25.00
_cell_measurement_theta_min 3.20
_cell_volume 1468.29(9)
_computing_structure_refinement 'SHELXL-2016/4 (Sheldrick, 2016)'
_diffrn_ambient_temperature 293(2)
_diffrn_measured_fraction_theta_full 0.995
_diffrn_measured_fraction_theta_max 0.995
_diffrn_measurement_device_type 'Supernova (Mo) X-Ray source'
_diffrn_measurement_method '\w scans'
_diffrn_radiation_type MoK\a
_diffrn_radiation_wavelength 0.71073
_diffrn_reflns_av_R_equivalents 0.0343
_diffrn_reflns_av_unetI/netI 0.0674
_diffrn_reflns_Laue_measured_fraction_full 0.995
_diffrn_reflns_Laue_measured_fraction_max 0.995
_diffrn_reflns_limit_h_max 7
_diffrn_reflns_limit_h_min -4
_diffrn_reflns_limit_k_max 16
_diffrn_reflns_limit_k_min -13
_diffrn_reflns_limit_l_max 18
_diffrn_reflns_limit_l_min -20
_diffrn_reflns_number 3440
_diffrn_reflns_point_group_measured_fraction_full 0.891
_diffrn_reflns_point_group_measured_fraction_max 0.891
_diffrn_reflns_theta_full 24.997
_diffrn_reflns_theta_max 24.997
_diffrn_reflns_theta_min 3.150
_exptl_absorpt_coefficient_mu 1.859
_exptl_absorpt_correction_T_max 0.716
_exptl_absorpt_correction_T_min 0.646
_exptl_absorpt_correction_type multi-scan
_exptl_absorpt_process_details Crysalispro
_exptl_crystal_colour colorless
_exptl_crystal_density_diffrn 1.529
_exptl_crystal_description block
_exptl_crystal_F_000 696
_exptl_crystal_size_max 0.250
_exptl_crystal_size_mid 0.200
_exptl_crystal_size_min 0.180
_refine_diff_density_max 0.419
_refine_diff_density_min -0.330
_refine_diff_density_rms 0.061
_refine_ls_abs_structure_details
;
 Flack x determined using 575 quotients [(I+)-(I-)]/[(I+)+(I-)]
 (Parsons, Flack and Wagner, Acta Cryst. B69 (2013) 249-259).
;
_refine_ls_abs_structure_Flack 0.015(17)
_refine_ls_extinction_method none
_refine_ls_goodness_of_fit_ref 0.940
_refine_ls_hydrogen_treatment mixed
_refine_ls_matrix_type full
_refine_ls_number_parameters 184
_refine_ls_number_reflns 2306
_refine_ls_number_restraints 3
_refine_ls_restrained_S_all 0.946
_refine_ls_R_factor_all 0.0458
_refine_ls_R_factor_gt 0.0350
_refine_ls_shift/su_max 0.002
_refine_ls_shift/su_mean 0.000
_refine_ls_structure_factor_coef Fsqd
_refine_ls_weighting_details 'w=1/[\s^2^(Fo^2^)+(0.0190P)^2^] where P=(Fo^2^+2Fc^2^)/3'
_refine_ls_weighting_scheme calc
_refine_ls_wR_factor_gt 0.0600
_refine_ls_wR_factor_ref 0.0627
_reflns_Friedel_coverage 0.523
_reflns_Friedel_fraction_full 0.742
_reflns_Friedel_fraction_max 0.742
_reflns_number_gt 1965
_reflns_number_total 2306
_reflns_threshold_expression 'I > 2\s(I)'
_cod_data_source_file c7cc00539c2.cif
_cod_data_source_block ZAIL-Cl
_cod_database_code 7119894
_shelx_shelxl_version_number 2016/4
_shelx_space_group_comment
;
The symmetry employed for this shelxl refinement is uniquely defined
by the following loop, which should always be used as a source of
symmetry information in preference to the above space-group names.
They are only intended as comments.
;
_shelx_estimated_absorpt_t_min 0.654
_shelx_estimated_absorpt_t_max 0.731

loop_
_space_group_symop_operation_xyz
'x, y, z'
'-x+1/2, -y, z+1/2'
'x+1/2, -y+1/2, -z'
'-x, y+1/2, -z+1/2'

loop_
_atom_site_label
_atom_site_type_symbol
_atom_site_fract_x
_atom_site_fract_y
_atom_site_fract_z
_atom_site_U_iso_or_equiv
_atom_site_adp_type
_atom_site_occupancy
_atom_site_site_symmetry_order
_atom_site_calc_flag
_atom_site_refinement_flags_posn
_atom_site_refinement_flags_adp
C1 C 0.6173(10) 0.5025(4) 0.4264(3) 0.0313(14) Uani 1 1 d . .
C2 C 0.4027(9) 0.4553(4) 0.4491(3) 0.0266(13) Uani 1 1 d D .
C3 C 0.3416(9) 0.3764(4) 0.3890(3) 0.0328(14) Uani 1 1 d D .
C4 C 0.5370(10) 0.3207(4) 0.3613(4) 0.068(2) Uani 1 1 d . .
H4A H 0.641039 0.363951 0.339262 0.102 Uiso 1 1 calc R U
H4B H 0.599697 0.287482 0.405275 0.102 Uiso 1 1 calc R U
H4C H 0.493941 0.275379 0.321686 0.102 Uiso 1 1 calc R U
C5 C 0.1725(10) 0.3083(4) 0.4245(4) 0.0526(18) Uani 1 1 d . .
H5A H 0.237911 0.272645 0.467435 0.063 Uiso 1 1 calc R U
H5B H 0.055272 0.345772 0.446459 0.063 Uiso 1 1 calc R U
C6 C 0.0809(11) 0.2379(5) 0.3637(4) 0.074(2) Uani 1 1 d . .
H6A H -0.023353 0.197308 0.388855 0.110 Uiso 1 1 calc R U
H6B H 0.012970 0.272751 0.321648 0.110 Uiso 1 1 calc R U
H6C H 0.195637 0.199613 0.342627 0.110 Uiso 1 1 calc R U
C7 C 0.2644(10) 0.5919(3) 0.5237(2) 0.0317(14) Uani 1 1 d . .
H7A H 0.148623 0.638453 0.524183 0.038 Uiso 1 1 calc R U
H7B H 0.399234 0.626666 0.519779 0.038 Uiso 1 1 calc R U
C8 C 0.2617(10) 0.5383(3) 0.6008(3) 0.0269(13) Uani 1 1 d . .
C9 C 0.0806(10) 0.4868(4) 0.6239(3) 0.0323(15) Uani 1 1 d . .
H9 H -0.038421 0.482700 0.590662 0.039 Uiso 1 1 calc R U
C10 C 0.0789(9) 0.4419(4) 0.6966(3) 0.0329(14) Uani 1 1 d . .
H10 H -0.045544 0.410006 0.712317 0.039 Uiso 1 1 calc R U
C11 C 0.4221(9) 0.4907(4) 0.7227(3) 0.0311(14) Uani 1 1 d . .
H11 H 0.541463 0.491615 0.755930 0.037 Uiso 1 1 calc R U
C12 C 0.4329(8) 0.5398(4) 0.6517(3) 0.0311(13) Uani 1 1 d . .
H12 H 0.556695 0.573808 0.638681 0.037 Uiso 1 1 calc R U
N1 N 0.2406(8) 0.5312(3) 0.4525(2) 0.0242(10) Uani 1 1 d D .
N2 N 0.2484(8) 0.4422(3) 0.7452(2) 0.0261(11) Uani 1 1 d . .
O1 O 0.7840(7) 0.4771(3) 0.4599(2) 0.0459(10) Uani 1 1 d . .
O2 O 0.6050(6) 0.5642(3) 0.3709(2) 0.0369(10) Uani 1 1 d . .
O3 O 0.5482(6) 0.3342(3) 0.8588(3) 0.0480(11) Uani 1 1 d . .
ZN1 Zn 0.21671(10) 0.37919(4) 0.85461(3) 0.02744(17) Uani 1 1 d . .
CL1 Cl 0.1063(3) 0.22798(10) 0.85807(10) 0.0583(5) Uani 1 1 d . .
H1 H 0.107(5) 0.506(3) 0.454(3) 0.019(15) Uiso 1 1 d D .
H2 H 0.418(7) 0.428(3) 0.4948(15) 0.008(12) Uiso 1 1 d D .
H3 H 0.287(7) 0.407(3) 0.3503(19) 0.026(14) Uiso 1 1 d D .

loop_
_atom_site_aniso_label
_atom_site_aniso_U_11
_atom_site_aniso_U_22
_atom_site_aniso_U_33
_atom_site_aniso_U_23
_atom_site_aniso_U_13
_atom_site_aniso_U_12
C1 0.026(4) 0.040(4) 0.029(3) -0.008(3) 0.003(3) -0.001(3)
C2 0.027(3) 0.032(3) 0.021(3) 0.003(3) -0.005(3) -0.001(3)
C3 0.040(4) 0.030(3) 0.029(3) -0.003(3) 0.003(3) -0.001(3)
C4 0.056(5) 0.058(4) 0.089(5) -0.031(5) 0.012(5) -0.004(4)
C5 0.042(5) 0.041(4) 0.075(4) -0.014(3) 0.014(4) -0.010(3)
C6 0.054(5) 0.053(4) 0.113(6) -0.034(5) 0.018(6) -0.014(4)
C7 0.041(4) 0.030(3) 0.025(2) -0.001(2) 0.006(3) 0.002(3)
C8 0.030(4) 0.027(3) 0.024(2) -0.003(2) 0.002(3) 0.001(3)
C9 0.032(4) 0.044(3) 0.021(3) 0.002(3) -0.010(3) -0.007(3)
C10 0.027(4) 0.043(4) 0.029(3) -0.006(3) -0.001(3) -0.011(3)
C11 0.025(4) 0.049(4) 0.020(3) 0.001(3) 0.002(3) -0.003(3)
C12 0.024(3) 0.040(3) 0.030(3) -0.001(3) 0.007(3) -0.006(3)
N1 0.024(3) 0.027(2) 0.021(2) 0.0009(17) 0.002(2) -0.001(2)
N2 0.027(3) 0.029(2) 0.023(2) -0.0005(17) 0.003(2) 0.001(2)
O1 0.024(2) 0.056(3) 0.058(3) 0.004(2) -0.013(2) 0.001(2)
O2 0.025(2) 0.050(2) 0.036(2) 0.007(2) 0.002(2) -0.002(2)
O3 0.029(2) 0.047(2) 0.068(3) -0.008(2) -0.009(3) 0.0035(19)
ZN1 0.0297(3) 0.0311(3) 0.0215(3) -0.0012(3) 0.0010(3) -0.0036(3)
CL1 0.0593(11) 0.0360(8) 0.0796(11) -0.0010(9) 0.0135(13) -0.0161(8)

loop_
_atom_type_symbol
_atom_type_description
_atom_type_scat_dispersion_real
_atom_type_scat_dispersion_imag
_atom_type_scat_source
C C 0.0033 0.0016 'International Tables Vol C Tables 4.2.6.8 and 6.1.1.4'
H H 0.0000 0.0000 'International Tables Vol C Tables 4.2.6.8 and 6.1.1.4'
N N 0.0061 0.0033 'International Tables Vol C Tables 4.2.6.8 and 6.1.1.4'
O O 0.0106 0.0060 'International Tables Vol C Tables 4.2.6.8 and 6.1.1.4'
Zn Zn 0.2839 1.4301 'International Tables Vol C Tables 4.2.6.8 and 6.1.1.4'
Cl Cl 0.1484 0.1585 'International Tables Vol C Tables 4.2.6.8 and 6.1.1.4'

loop_
_geom_angle_atom_site_label_1
_geom_angle_atom_site_label_2
_geom_angle_atom_site_label_3
_geom_angle
_geom_angle_site_symmetry_1
_geom_angle_site_symmetry_3
O1 C1 O2 125.7(5) . .
O1 C1 C2 119.3(5) . .
O2 C1 C2 115.0(5) . .
N1 C2 C1 107.1(4) . .
N1 C2 C3 112.0(4) . .
C1 C2 C3 110.8(4) . .
N1 C2 H2 111(3) . .
C1 C2 H2 109(3) . .
C3 C2 H2 107(3) . .
C4 C3 C5 110.3(5) . .
C4 C3 C2 112.0(5) . .
C5 C3 C2 110.6(4) . .
C4 C3 H3 110(3) . .
C5 C3 H3 110(3) . .
C2 C3 H3 104(3) . .
C3 C4 H4A 109.5 . .
C3 C4 H4B 109.5 . .
H4A C4 H4B 109.5 . .
C3 C4 H4C 109.5 . .
H4A C4 H4C 109.5 . .
H4B C4 H4C 109.5 . .
C6 C5 C3 112.9(5) . .
C6 C5 H5A 109.0 . .
C3 C5 H5A 109.0 . .
C6 C5 H5B 109.0 . .
C3 C5 H5B 109.0 . .
H5A C5 H5B 107.8 . .
C5 C6 H6A 109.5 . .
C5 C6 H6B 109.5 . .
H6A C6 H6B 109.5 . .
C5 C6 H6C 109.5 . .
H6A C6 H6C 109.5 . .
H6B C6 H6C 109.5 . .
N1 C7 C8 114.7(4) . .
N1 C7 H7A 108.6 . .
C8 C7 H7A 108.6 . .
N1 C7 H7B 108.6 . .
C8 C7 H7B 108.6 . .
H7A C7 H7B 107.6 . .
C12 C8 C9 117.2(4) . .
C12 C8 C7 122.0(5) . .
C9 C8 C7 120.7(5) . .
C10 C9 C8 119.5(5) . .
C10 C9 H9 120.2 . .
C8 C9 H9 120.2 . .
N2 C10 C9 122.7(5) . .
N2 C10 H10 118.6 . .
C9 C10 H10 118.6 . .
N2 C11 C12 122.8(5) . .
N2 C11 H11 118.6 . .
C12 C11 H11 118.6 . .
C8 C12 C11 120.1(5) . .
C8 C12 H12 120.0 . .
C11 C12 H12 120.0 . .
C2 N1 C7 112.3(4) . .
C2 N1 ZN1 108.5(3) . 2_564
C7 N1 ZN1 106.6(3) . 2_564
C2 N1 H1 111(3) . .
C7 N1 H1 107(3) . .
ZN1 N1 H1 112(3) 2_564 .
C11 N2 C10 117.6(4) . .
C11 N2 ZN1 123.6(4) . .
C10 N2 ZN1 118.5(4) . .
C1 O2 ZN1 113.3(4) . 2_564
N2 ZN1 N1 116.19(16) . 2_565
N2 ZN1 O3 93.66(17) . .
N1 ZN1 O3 91.62(17) 2_565 .
N2 ZN1 O2 92.62(16) . 2_565
N1 ZN1 O2 78.27(16) 2_565 2_565
O3 ZN1 O2 169.69(15) . 2_565
N2 ZN1 CL1 117.43(12) . .
N1 ZN1 CL1 126.02(12) 2_565 .
O3 ZN1 CL1 90.87(11) . .
O2 ZN1 CL1 93.48(11) 2_565 .

loop_
_geom_bond_atom_site_label_1
_geom_bond_atom_site_label_2
_geom_bond_distance
_geom_bond_site_symmetry_2
C1 O1 1.232(6) .
C1 O2 1.278(6) .
C1 C2 1.534(8) .
C2 N1 1.463(7) .
C2 C3 1.548(7) .
C2 H2 0.87(2) .
C3 C4 1.516(8) .
C3 C5 1.539(8) .
C3 H3 0.85(2) .
C4 H4A 0.9600 .
C4 H4B 0.9600 .
C4 H4C 0.9600 .
C5 C6 1.533(7) .
C5 H5A 0.9700 .
C5 H5B 0.9700 .
C6 H6A 0.9600 .
C6 H6B 0.9600 .
C6 H6C 0.9600 .
C7 N1 1.481(6) .
C7 C8 1.504(6) .
C7 H7A 0.9700 .
C7 H7B 0.9700 .
C8 C12 1.368(7) .
C8 C9 1.391(7) .
C9 C10 1.381(7) .
C9 H9 0.9300 .
C10 N2 1.335(6) .
C10 H10 0.9300 .
C11 N2 1.329(7) .
C11 C12 1.384(7) .
C11 H11 0.9300 .
C12 H12 0.9300 .
N1 ZN1 2.094(4) 2_564
N1 H1 0.90(2) .
N2 ZN1 2.059(4) .
O2 ZN1 2.165(4) 2_564
O3 ZN1 2.152(4) .
ZN1 N1 2.094(4) 2_565
ZN1 O2 2.165(4) 2_565
ZN1 CL1 2.2251(16) .

loop_
_geom_torsion_atom_site_label_1
_geom_torsion_atom_site_label_2
_geom_torsion_atom_site_label_3
_geom_torsion_atom_site_label_4
_geom_torsion
_geom_torsion_site_symmetry_4
O1 C1 C2 N1 138.5(5) .
O2 C1 C2 N1 -43.6(6) .
O1 C1 C2 C3 -99.0(6) .
O2 C1 C2 C3 78.8(6) .
N1 C2 C3 C4 157.6(5) .
C1 C2 C3 C4 38.0(7) .
N1 C2 C3 C5 -78.9(6) .
C1 C2 C3 C5 161.5(5) .
C4 C3 C5 C6 -64.1(7) .
C2 C3 C5 C6 171.4(5) .
N1 C7 C8 C12 119.3(5) .
N1 C7 C8 C9 -62.3(7) .
C12 C8 C9 C10 1.4(8) .
C7 C8 C9 C10 -177.1(4) .
C8 C9 C10 N2 -2.8(8) .
C9 C8 C12 C11 0.5(8) .
C7 C8 C12 C11 179.0(5) .
N2 C11 C12 C8 -1.2(8) .
C1 C2 N1 C7 -74.2(5) .
C3 C2 N1 C7 164.2(4) .
C1 C2 N1 ZN1 43.4(4) 2_564
C3 C2 N1 ZN1 -78.2(4) 2_564
C8 C7 N1 C2 -55.3(6) .
C8 C7 N1 ZN1 -174.0(4) 2_564
C12 C11 N2 C10 0.0(8) .
C12 C11 N2 ZN1 -174.0(4) .
C9 C10 N2 C11 2.0(8) .
C9 C10 N2 ZN1 176.4(4) .
O1 C1 O2 ZN1 -161.5(5) 2_564
C2 C1 O2 ZN1 20.8(5) 2_564
